data_4104006
loop_
_publ_author_name
'Vivienne Blackstone'
'Alan J. Lough'
'Martin Murray'
'Ian Manners'

_publ_section_title
;
 Probing the Mechanism of the PCl5-Initiated Living Cationic
 Polymerization of the Phosphoranimine Cl3P=NSiMe3 using Model Compound
 Chemistry
;
_journal_name_full 'Journal of the American Chemical Society'
_journal_page_first 3658
_journal_page_last 3667
_journal_paper_doi 10.1021/ja808517d
_journal_volume 131
_journal_year 2009
_chemical_formula_moiety 'C36 H30 Cl2 N2 P3, Cl6 P'
_chemical_formula_sum 'C36 H30 Cl8 N2 P4'
_chemical_formula_weight 898.10
_chemical_name_systematic
; 
 ? 
;
_space_group_IT_number 14
_symmetry_cell_setting monoclinic
_symmetry_space_group_name_Hall '-P 2yn'
_symmetry_space_group_name_H-M 'P 1 21/n 1'
_atom_sites_solution_hydrogens geom
_atom_sites_solution_primary direct
_atom_sites_solution_secondary difmap
_audit_creation_method SHELXL-97
_cell_angle_alpha 90.00
_cell_angle_beta 103.2450(9)
_cell_angle_gamma 90.00
_cell_formula_units_Z 4
_cell_length_a 18.0588(3)
_cell_length_b 7.74220(10)
_cell_length_c 29.3146(4)
_cell_measurement_reflns_used 40827
_cell_measurement_temperature 150(1)
_cell_measurement_theta_max 27.5
_cell_measurement_theta_min 2.7
_cell_volume 3989.59(10)
_computing_cell_refinement 'Denzo-SMN (Otwinowski & Minor, 1997)'
_computing_data_collection 'Collect (Nonius B.V., 1997-2002)'
_computing_data_reduction Denzo-SMN
_computing_molecular_graphics 'SHELXTL V6.1'
_computing_publication_material 'SHELXTL V6.1'
_computing_structure_refinement 'SHELXTL V6.1(Sheldrick, 2001)'
_computing_structure_solution 'SIR-92 (Altomare et al., 1994)'
_diffrn_ambient_temperature 150(2)
_diffrn_detector_area_resol_mean 9
_diffrn_measured_fraction_theta_full 0.991
_diffrn_measured_fraction_theta_max 0.991
_diffrn_measurement_device_type 'Nonius KappaCCD'
_diffrn_measurement_method '\f scans and \w scans with \k offsets'
_diffrn_radiation_monochromator graphite
_diffrn_radiation_source 'fine-focus sealed tube'
_diffrn_radiation_type MoK\a
_diffrn_radiation_wavelength 0.71073
_diffrn_reflns_av_R_equivalents 0.0533
_diffrn_reflns_av_sigmaI/netI 0.0584
_diffrn_reflns_limit_h_max 23
_diffrn_reflns_limit_h_min -23
_diffrn_reflns_limit_k_max 10
_diffrn_reflns_limit_k_min -10
_diffrn_reflns_limit_l_max 37
_diffrn_reflns_limit_l_min -38
_diffrn_reflns_number 40827
_diffrn_reflns_theta_full 27.50
_diffrn_reflns_theta_max 27.50
_diffrn_reflns_theta_min 2.66
_diffrn_standards_number 0
_exptl_absorpt_coefficient_mu 0.756
_exptl_absorpt_correction_T_max 0.985
_exptl_absorpt_correction_T_min 0.901
_exptl_absorpt_correction_type multi-scan
_exptl_absorpt_process_details
;
multi-scan from symmetry-related measurements 
 Sortav (Blessing 1995)
;
_exptl_crystal_colour colourless
_exptl_crystal_density_diffrn 1.495
_exptl_crystal_density_method 'not measured'
_exptl_crystal_description plate
_exptl_crystal_F_000 1824
_exptl_crystal_size_max 0.26
_exptl_crystal_size_mid 0.22
_exptl_crystal_size_min 0.03
_refine_diff_density_max 0.422
_refine_diff_density_min -0.460
_refine_diff_density_rms 0.075
_refine_ls_extinction_method none
_refine_ls_goodness_of_fit_ref 1.027
_refine_ls_hydrogen_treatment constr
_refine_ls_matrix_type full
_refine_ls_number_parameters 451
_refine_ls_number_reflns 9056
_refine_ls_number_restraints 0
_refine_ls_restrained_S_all 1.027
_refine_ls_R_factor_all 0.0886
_refine_ls_R_factor_gt 0.0424
_refine_ls_shift/su_max 0.001
_refine_ls_shift/su_mean 0.000
_refine_ls_structure_factor_coef Fsqd
_refine_ls_weighting_details 'calc w=1/[\s^2^(Fo^2^)+(0.0596P)^2^+0.4482P] where P=(Fo^2^+2Fc^2^)/3'
_refine_ls_weighting_scheme calc
_refine_ls_wR_factor_gt 0.0990
_refine_ls_wR_factor_ref 0.1170
_reflns_number_gt 5834
_reflns_number_total 9056
_reflns_threshold_expression I>2\s(I)
_cod_data_source_file ja808517d_si_003.cif
_cod_data_source_block k07295
_cod_original_sg_symbol_H-M 'P 21/n'
_cod_database_code 4104006

loop_
_symmetry_equiv_pos_as_xyz
'x, y, z'
'-x+1/2, y+1/2, -z+1/2'
'-x, -y, -z'
'x-1/2, -y-1/2, z-1/2'

loop_
_atom_site_label
_atom_site_type_symbol
_atom_site_fract_x
_atom_site_fract_y
_atom_site_fract_z
_atom_site_U_iso_or_equiv
_atom_site_adp_type
_atom_site_occupancy
_atom_site_symmetry_multiplicity
_atom_site_calc_flag
_atom_site_refinement_flags
Cl1 Cl 0.34067(4) 0.09232(10) 0.08807(3) 0.0485(2) Uani 1 1 d .
Cl2 Cl 0.38247(4) 0.24730(11) 0.18838(2) 0.0446(2) Uani 1 1 d .
P1 P 0.54389(4) 0.42981(9) 0.12880(2) 0.02583(16) Uani 1 1 d .
P2 P 0.38924(4) 0.30291(9) 0.12183(2) 0.02653(16) Uani 1 1 d .
P3 P 0.26081(4) 0.55209(9) 0.10117(2) 0.02619(16) Uani 1 1 d .
N1 N 0.47410(11) 0.2985(3) 0.11768(7) 0.0282(5) Uani 1 1 d .
N2 N 0.34275(11) 0.4678(3) 0.10452(7) 0.0306(5) Uani 1 1 d .
C11 C 0.62886(14) 0.3029(3) 0.14651(9) 0.0300(6) Uani 1 1 d .
C12 C 0.69060(16) 0.3640(4) 0.17996(11) 0.0455(8) Uani 1 1 d .
H12A H 0.6883 0.4746 0.1936 0.055 Uiso 1 1 calc R
C13 C 0.75524(16) 0.2643(4) 0.19345(12) 0.0533(9) Uani 1 1 d .
H13A H 0.7975 0.3069 0.2162 0.064 Uiso 1 1 calc R
C14 C 0.75880(16) 0.1045(4) 0.17416(11) 0.0444(8) Uani 1 1 d .
H14A H 0.8030 0.0354 0.1841 0.053 Uiso 1 1 calc R
C15 C 0.69818(16) 0.0434(4) 0.14032(10) 0.0410(7) Uani 1 1 d .
H15A H 0.7014 -0.0665 0.1265 0.049 Uiso 1 1 calc R
C16 C 0.63276(16) 0.1415(4) 0.12650(9) 0.0355(7) Uani 1 1 d .
H16A H 0.5909 0.0988 0.1035 0.043 Uiso 1 1 calc R
C21 C 0.54146(13) 0.5802(3) 0.17476(8) 0.0277(6) Uani 1 1 d .
C22 C 0.54003(15) 0.5177(4) 0.21916(9) 0.0377(7) Uani 1 1 d .
H22A H 0.5406 0.3968 0.2247 0.045 Uiso 1 1 calc R
C23 C 0.53774(17) 0.6315(5) 0.25487(10) 0.0488(8) Uani 1 1 d .
H23A H 0.5363 0.5886 0.2850 0.059 Uiso 1 1 calc R
C24 C 0.53752(17) 0.8073(5) 0.24720(11) 0.0492(8) Uani 1 1 d .
H24A H 0.5364 0.8849 0.2721 0.059 Uiso 1 1 calc R
C25 C 0.53886(17) 0.8706(4) 0.20357(10) 0.0448(7) Uani 1 1 d .
H25A H 0.5386 0.9917 0.1983 0.054 Uiso 1 1 calc R
C26 C 0.54054(15) 0.7570(4) 0.16717(10) 0.0363(7) Uani 1 1 d .
H26A H 0.5411 0.8006 0.1370 0.044 Uiso 1 1 calc R
C31 C 0.54963(14) 0.5591(3) 0.07885(8) 0.0271(6) Uani 1 1 d .
C32 C 0.48259(15) 0.6243(4) 0.05080(9) 0.0333(6) Uani 1 1 d .
H32A H 0.4349 0.5904 0.0564 0.040 Uiso 1 1 calc R
C33 C 0.48501(16) 0.7380(4) 0.01484(9) 0.0354(6) Uani 1 1 d .
H33A H 0.4391 0.7817 -0.0043 0.042 Uiso 1 1 calc R
C34 C 0.55439(16) 0.7882(4) 0.00669(9) 0.0355(7) Uani 1 1 d .
H34A H 0.5560 0.8666 -0.0180 0.043 Uiso 1 1 calc R
C35 C 0.62155(16) 0.7248(4) 0.03430(9) 0.0358(7) Uani 1 1 d .
H35A H 0.6690 0.7595 0.0285 0.043 Uiso 1 1 calc R
C36 C 0.61946(14) 0.6104(4) 0.07048(9) 0.0309(6) Uani 1 1 d .
H36A H 0.6655 0.5670 0.0895 0.037 Uiso 1 1 calc R
C41 C 0.26155(14) 0.6776(3) 0.15288(8) 0.0290(6) Uani 1 1 d .
C42 C 0.19321(15) 0.7297(4) 0.16345(9) 0.0338(6) Uani 1 1 d .
H42A H 0.1459 0.6942 0.1442 0.041 Uiso 1 1 calc R
C43 C 0.19480(16) 0.8335(4) 0.20230(9) 0.0374(7) Uani 1 1 d .
H43A H 0.1484 0.8697 0.2094 0.045 Uiso 1 1 calc R
C44 C 0.26309(16) 0.8845(4) 0.23068(9) 0.0374(7) Uani 1 1 d .
H44A H 0.2636 0.9567 0.2570 0.045 Uiso 1 1 calc R
C45 C 0.33097(16) 0.8305(4) 0.22092(10) 0.0399(7) Uani 1 1 d .
H45A H 0.3780 0.8635 0.2409 0.048 Uiso 1 1 calc R
C46 C 0.33041(15) 0.7285(4) 0.18206(9) 0.0349(6) Uani 1 1 d .
H46A H 0.3771 0.6931 0.1752 0.042 Uiso 1 1 calc R
C51 C 0.24372(14) 0.6889(3) 0.05014(8) 0.0257(6) Uani 1 1 d .
C52 C 0.19472(15) 0.8295(3) 0.04527(9) 0.0332(6) Uani 1 1 d .
H52A H 0.1711 0.8603 0.0699 0.040 Uiso 1 1 calc R
C53 C 0.18065(16) 0.9239(4) 0.00428(10) 0.0408(7) Uani 1 1 d .
H53A H 0.1469 1.0195 0.0008 0.049 Uiso 1 1 calc R
C54 C 0.21501(16) 0.8812(4) -0.03167(9) 0.0394(7) Uani 1 1 d .
H54A H 0.2054 0.9486 -0.0595 0.047 Uiso 1 1 calc R
C55 C 0.26282(16) 0.7425(4) -0.02740(9) 0.0357(7) Uani 1 1 d .
H55A H 0.2861 0.7129 -0.0523 0.043 Uiso 1 1 calc R
C56 C 0.27733(14) 0.6443(4) 0.01366(9) 0.0309(6) Uani 1 1 d .
H56A H 0.3102 0.5471 0.0166 0.037 Uiso 1 1 calc R
C61 C 0.18265(14) 0.4035(3) 0.09334(9) 0.0280(6) Uani 1 1 d .
C62 C 0.17131(15) 0.3040(4) 0.13096(10) 0.0379(7) Uani 1 1 d .
H62A H 0.2052 0.3150 0.1608 0.046 Uiso 1 1 calc R
C63 C 0.11141(17) 0.1907(4) 0.12488(10) 0.0428(7) Uani 1 1 d .
H63A H 0.1037 0.1244 0.1507 0.051 Uiso 1 1 calc R
C64 C 0.06201(16) 0.1721(4) 0.08136(10) 0.0377(7) Uani 1 1 d .
H64A H 0.0210 0.0925 0.0773 0.045 Uiso 1 1 calc R
C65 C 0.07263(16) 0.2694(4) 0.04417(10) 0.0378(7) Uani 1 1 d .
H65A H 0.0386 0.2574 0.0144 0.045 Uiso 1 1 calc R
C66 C 0.13279(14) 0.3849(4) 0.04979(9) 0.0314(6) Uani 1 1 d .
H66A H 0.1399 0.4513 0.0239 0.038 Uiso 1 1 calc R
Cl3 Cl 0.58575(4) -0.11065(9) 0.37067(2) 0.04245(19) Uani 1 1 d .
Cl4 Cl 0.57776(4) 0.43901(9) 0.37184(2) 0.04028(18) Uani 1 1 d .
Cl5 Cl 0.67597(4) 0.16809(10) 0.43010(3) 0.04278(19) Uani 1 1 d .
Cl6 Cl 0.48661(4) 0.16263(11) 0.31131(2) 0.0453(2) Uani 1 1 d .
Cl7 Cl 0.50475(4) 0.15562(11) 0.41652(2) 0.0435(2) Uani 1 1 d .
Cl8 Cl 0.65712(4) 0.17289(9) 0.32435(3) 0.0438(2) Uani 1 1 d .
P4 P 0.58137(4) 0.16255(9) 0.37091(2) 0.02660(16) Uani 1 1 d .

loop_
_atom_site_aniso_label
_atom_site_aniso_U_11
_atom_site_aniso_U_22
_atom_site_aniso_U_33
_atom_site_aniso_U_23
_atom_site_aniso_U_13
_atom_site_aniso_U_12
Cl1 0.0434(4) 0.0427(5) 0.0631(5) -0.0174(4) 0.0198(4) -0.0169(4)
Cl2 0.0445(4) 0.0568(5) 0.0346(4) 0.0155(3) 0.0138(3) 0.0034(4)
P1 0.0239(3) 0.0248(4) 0.0298(3) -0.0001(3) 0.0082(3) 0.0008(3)
P2 0.0245(4) 0.0278(4) 0.0285(3) 0.0012(3) 0.0085(3) -0.0011(3)
P3 0.0240(3) 0.0297(4) 0.0264(3) 0.0023(3) 0.0089(3) 0.0007(3)
N1 0.0241(11) 0.0249(12) 0.0360(12) -0.0023(10) 0.0079(9) -0.0013(9)
N2 0.0245(11) 0.0363(13) 0.0322(12) 0.0081(10) 0.0090(9) 0.0033(10)
C11 0.0264(14) 0.0286(15) 0.0379(15) 0.0050(12) 0.0134(12) 0.0019(11)
C12 0.0305(16) 0.0306(17) 0.070(2) -0.0079(15) 0.0012(15) 0.0010(13)
C13 0.0255(16) 0.043(2) 0.084(2) -0.0072(18) -0.0040(15) 0.0026(14)
C14 0.0265(15) 0.0407(18) 0.067(2) 0.0081(16) 0.0126(14) 0.0082(14)
C15 0.0430(18) 0.0311(16) 0.0538(18) 0.0000(14) 0.0212(15) 0.0080(14)
C16 0.0378(16) 0.0337(17) 0.0365(15) 0.0007(13) 0.0118(12) 0.0054(13)
C21 0.0222(13) 0.0317(15) 0.0291(13) -0.0027(12) 0.0053(10) 0.0011(11)
C22 0.0368(16) 0.0436(18) 0.0310(15) 0.0038(14) 0.0039(12) 0.0007(14)
C23 0.0439(18) 0.071(3) 0.0286(15) -0.0048(16) 0.0034(13) 0.0010(17)
C24 0.0405(18) 0.062(2) 0.0430(18) -0.0225(17) 0.0046(14) 0.0023(16)
C25 0.0500(19) 0.0336(17) 0.0511(19) -0.0127(15) 0.0122(15) 0.0002(14)
C26 0.0400(16) 0.0333(16) 0.0370(15) -0.0037(13) 0.0116(13) -0.0016(13)
C31 0.0311(14) 0.0255(14) 0.0268(13) -0.0032(11) 0.0108(11) -0.0004(11)
C32 0.0300(15) 0.0385(16) 0.0323(14) -0.0008(13) 0.0091(12) -0.0020(12)
C33 0.0359(16) 0.0393(17) 0.0311(14) 0.0054(13) 0.0081(12) 0.0042(13)
C34 0.0434(17) 0.0347(16) 0.0303(14) 0.0016(12) 0.0124(13) -0.0015(13)
C35 0.0360(16) 0.0369(16) 0.0391(16) -0.0028(13) 0.0182(13) -0.0037(13)
C36 0.0268(14) 0.0324(15) 0.0340(14) -0.0020(12) 0.0080(11) 0.0000(12)
C41 0.0303(14) 0.0316(15) 0.0259(13) 0.0036(11) 0.0083(11) -0.0013(12)
C42 0.0274(14) 0.0477(18) 0.0269(14) -0.0001(13) 0.0075(11) -0.0005(13)
C43 0.0373(16) 0.0444(18) 0.0344(15) -0.0003(14) 0.0161(13) 0.0022(14)
C44 0.0476(18) 0.0360(17) 0.0295(14) -0.0033(13) 0.0107(13) -0.0036(14)
C45 0.0375(17) 0.0404(18) 0.0390(16) -0.0076(14) 0.0032(13) -0.0064(14)
C46 0.0288(15) 0.0382(17) 0.0378(15) 0.0011(13) 0.0076(12) -0.0021(13)
C51 0.0247(13) 0.0269(14) 0.0259(13) 0.0006(11) 0.0063(10) -0.0029(11)
C52 0.0374(16) 0.0323(16) 0.0317(14) -0.0005(12) 0.0115(12) 0.0046(13)
C53 0.0486(18) 0.0329(17) 0.0396(16) 0.0068(13) 0.0071(14) 0.0114(14)
C54 0.0516(18) 0.0363(17) 0.0301(14) 0.0081(13) 0.0088(13) 0.0023(15)
C55 0.0416(17) 0.0394(17) 0.0269(14) 0.0036(13) 0.0098(12) -0.0007(14)
C56 0.0302(14) 0.0307(15) 0.0326(14) 0.0014(12) 0.0088(11) 0.0029(12)
C61 0.0257(13) 0.0276(15) 0.0336(14) 0.0011(12) 0.0125(11) 0.0037(11)
C62 0.0329(16) 0.0460(18) 0.0361(15) 0.0099(14) 0.0102(12) -0.0009(13)
C63 0.0429(18) 0.0450(19) 0.0458(17) 0.0104(15) 0.0209(15) -0.0045(14)
C64 0.0378(17) 0.0306(16) 0.0502(18) -0.0045(14) 0.0218(14) -0.0064(13)
C65 0.0379(16) 0.0386(17) 0.0379(16) -0.0107(14) 0.0110(13) -0.0080(14)
C66 0.0333(15) 0.0318(15) 0.0318(14) -0.0011(12) 0.0134(12) -0.0024(12)
Cl3 0.0570(5) 0.0270(4) 0.0427(4) -0.0008(3) 0.0102(3) -0.0072(3)
Cl4 0.0543(5) 0.0285(4) 0.0412(4) 0.0006(3) 0.0174(3) 0.0081(3)
Cl5 0.0344(4) 0.0419(4) 0.0449(4) -0.0062(3) -0.0058(3) 0.0020(3)
Cl6 0.0383(4) 0.0647(5) 0.0292(4) -0.0073(3) -0.0001(3) 0.0084(4)
Cl7 0.0404(4) 0.0623(5) 0.0323(4) -0.0043(3) 0.0174(3) -0.0096(4)
Cl8 0.0481(4) 0.0381(4) 0.0558(4) -0.0062(3) 0.0339(4) -0.0031(3)
P4 0.0255(4) 0.0287(4) 0.0264(3) -0.0009(3) 0.0078(3) -0.0005(3)

loop_
_atom_type_symbol
_atom_type_description
_atom_type_scat_dispersion_real
_atom_type_scat_dispersion_imag
_atom_type_scat_source
C C 0.0033 0.0016 'International Tables Vol C Tables 4.2.6.8 and 6.1.1.4'
H H 0.0000 0.0000 'International Tables Vol C Tables 4.2.6.8 and 6.1.1.4'
P P 0.1023 0.0942 'International Tables Vol C Tables 4.2.6.8 and 6.1.1.4'
N N 0.0061 0.0033 'International Tables Vol C Tables 4.2.6.8 and 6.1.1.4'
Cl Cl 0.1484 0.1585 'International Tables Vol C Tables 4.2.6.8 and 6.1.1.4'

loop_
_geom_angle_atom_site_label_1
_geom_angle_atom_site_label_2
_geom_angle_atom_site_label_3
_geom_angle
N1 P1 C21 114.48(11)
N1 P1 C11 107.06(12)
C21 P1 C11 107.76(12)
N1 P1 C31 112.31(11)
C21 P1 C31 105.51(12)
C11 P1 C31 109.61(11)
N2 P2 N1 117.37(11)
N2 P2 Cl1 111.49(9)
N1 P2 Cl1 105.63(8)
N2 P2 Cl2 110.03(8)
N1 P2 Cl2 110.23(9)
Cl1 P2 Cl2 100.74(4)
N2 P3 C61 115.84(12)
N2 P3 C41 109.92(12)
C61 P3 C41 107.95(12)
N2 P3 C51 105.72(11)
C61 P3 C51 106.90(11)
C41 P3 C51 110.43(12)
P2 N1 P1 135.43(14)
P2 N2 P3 141.35(15)
C12 C11 C16 119.6(3)
C12 C11 P1 120.9(2)
C16 C11 P1 119.5(2)
C13 C12 C11 120.1(3)
C14 C13 C12 120.3(3)
C13 C14 C15 120.1(3)
C14 C15 C16 120.3(3)
C15 C16 C11 119.5(3)
C26 C21 C22 119.3(2)
C26 C21 P1 121.54(19)
C22 C21 P1 119.1(2)
C23 C22 C21 119.9(3)
C22 C23 C24 120.5(3)
C25 C24 C23 120.2(3)
C24 C25 C26 119.8(3)
C21 C26 C25 120.2(3)
C32 C31 C36 119.4(2)
C32 C31 P1 118.58(19)
C36 C31 P1 121.7(2)
C33 C32 C31 120.4(2)
C32 C33 C34 119.9(3)
C33 C34 C35 120.4(3)
C34 C35 C36 119.9(2)
C35 C36 C31 119.9(2)
C46 C41 C42 119.4(2)
C46 C41 P3 120.2(2)
C42 C41 P3 120.4(2)
C43 C42 C41 119.7(2)
C44 C43 C42 120.5(3)
C43 C44 C45 120.1(3)
C46 C45 C44 120.1(3)
C45 C46 C41 120.2(3)
C56 C51 C52 119.7(2)
C56 C51 P3 118.12(19)
C52 C51 P3 122.01(19)
C53 C52 C51 119.4(2)
C52 C53 C54 120.9(3)
C55 C54 C53 120.3(3)
C54 C55 C56 119.8(3)
C51 C56 C55 120.0(3)
C66 C61 C62 119.1(2)
C66 C61 P3 120.57(19)
C62 C61 P3 120.3(2)
C63 C62 C61 120.2(3)
C62 C63 C64 120.5(3)
C65 C64 C63 119.7(3)
C64 C65 C66 120.5(3)
C65 C66 C61 120.0(2)
Cl3 P4 Cl7 90.41(4)
Cl3 P4 Cl5 89.96(4)
Cl7 P4 Cl5 90.25(4)
Cl3 P4 Cl4 179.41(5)
Cl7 P4 Cl4 89.50(4)
Cl5 P4 Cl4 89.46(4)
Cl3 P4 Cl8 90.31(4)
Cl7 P4 Cl8 178.99(5)
Cl5 P4 Cl8 90.46(4)
Cl4 P4 Cl8 89.79(4)
Cl3 P4 Cl6 91.20(4)
Cl7 P4 Cl6 89.98(4)
Cl5 P4 Cl6 178.82(5)
Cl4 P4 Cl6 89.38(4)
Cl8 P4 Cl6 89.29(4)

loop_
_geom_bond_atom_site_label_1
_geom_bond_atom_site_label_2
_geom_bond_distance
Cl1 P2 2.0023(10)
Cl2 P2 2.0288(9)
P1 N1 1.594(2)
P1 C21 1.789(3)
P1 C11 1.796(3)
P1 C31 1.796(2)
P2 N2 1.548(2)
P2 N1 1.565(2)
P3 N2 1.599(2)
P3 C61 1.794(3)
P3 C41 1.798(3)
P3 C51 1.801(2)
C11 C12 1.388(4)
C11 C16 1.389(4)
C12 C13 1.379(4)
C13 C14 1.368(4)
C14 C15 1.382(4)
C15 C16 1.385(4)
C21 C26 1.387(4)
C21 C22 1.394(4)
C22 C23 1.376(4)
C23 C24 1.380(5)
C24 C25 1.375(4)
C25 C26 1.388(4)
C31 C32 1.393(4)
C31 C36 1.396(3)
C32 C33 1.382(4)
C33 C34 1.384(4)
C34 C35 1.385(4)
C35 C36 1.389(4)
C41 C46 1.395(4)
C41 C42 1.399(4)
C42 C43 1.389(4)
C43 C44 1.378(4)
C44 C45 1.386(4)
C45 C46 1.384(4)
C51 C56 1.389(3)
C51 C52 1.389(4)
C52 C53 1.379(4)
C53 C54 1.380(4)
C54 C55 1.366(4)
C55 C56 1.397(4)
C61 C66 1.391(3)
C61 C62 1.398(4)
C62 C63 1.373(4)
C63 C64 1.387(4)
C64 C65 1.374(4)
C65 C66 1.388(4)
Cl3 P4 2.1167(10)
Cl4 P4 2.1417(10)
Cl5 P4 2.1383(9)
Cl6 P4 2.1474(9)
Cl7 P4 2.1334(9)
Cl8 P4 2.1440(9)

loop_
_cod_related_entry_id
_cod_related_entry_database
_cod_related_entry_code
1 ChemSpider 24539675
